data_7130426
loop_
_publ_author_name
'Debnath, Snehasish'
'Nair, Ratish R.'
'Ghosh, Riya'
'Kiranmai, Gaddam'
'Radhakishan, Narsini'
'Nagesh, Narayana'
'Chatterjee, Pabitra B.'

_publ_section_title
;
 A unique water soluble probe for measuring the cardiac marker
 homocysteine and its clinical validation
;
_journal_name_full 'Chemical Communications'
_journal_paper_doi 10.1039/D2CC01515C
_journal_year 2022
_chemical_formula_sum 'C30 H42 Cu2 N6 O16'
_chemical_formula_weight 869.77
_chemical_name_common INORGANIC
_space_group_crystal_system triclinic
_space_group_IT_number 2
_space_group_name_Hall '-P 1'
_space_group_name_H-M_alt 'P -1'
_atom_sites_solution_hydrogens difmap
_audit_update_record
;
2021-08-27 deposited with the CCDC.	2022-07-18 downloaded from the CCDC.
;
_cell_angle_alpha 100.632(2)
_cell_angle_beta 93.802(2)
_cell_angle_gamma 96.173(2)
_cell_formula_units_Z 1
_cell_length_a 6.5708(5)
_cell_length_b 7.9441(6)
_cell_length_c 17.2086(14)
_cell_measurement_reflns_used 9893
_cell_measurement_temperature 111.(2)
_cell_measurement_theta_max 30.5681
_cell_measurement_theta_min 2.4178
_cell_volume 874.32(12)
_computing_cell_refinement 'Bruker SAINT'
_computing_data_collection 'Bruker APEX2'
_computing_data_reduction 'Bruker SAINT'
_computing_molecular_graphics 'Bruker SHELXTL'
_computing_publication_material 'Bruker SHELXTL'
_computing_structure_refinement 'SHELXL-2014 (Sheldrick 2014)'
_computing_structure_solution 'SHELXS-97 (Sheldrick 2008)'
_diffrn_ambient_temperature 111.(2)
_diffrn_detector_area_resol_mean 7.3910
_diffrn_measured_fraction_theta_full 0.997
_diffrn_measured_fraction_theta_max 0.997
_diffrn_measurement_device_type 'Bruker APEX-II CCD'
_diffrn_measurement_method '\f and \w scans'
_diffrn_radiation_type MoK\a
_diffrn_radiation_wavelength 0.71073
_diffrn_reflns_av_R_equivalents 0.0255
_diffrn_reflns_av_unetI/netI 0.0167
_diffrn_reflns_limit_h_max 9
_diffrn_reflns_limit_h_min -9
_diffrn_reflns_limit_k_max 11
_diffrn_reflns_limit_k_min -11
_diffrn_reflns_limit_l_max 24
_diffrn_reflns_limit_l_min -24
_diffrn_reflns_number 32888
_diffrn_reflns_theta_full 30.59
_diffrn_reflns_theta_max 30.59
_diffrn_reflns_theta_min 2.42
_diffrn_source_type 'MICRO FOCUS TUBE'
_exptl_absorpt_coefficient_mu 1.300
_exptl_absorpt_correction_T_max 0.9100
_exptl_absorpt_correction_T_min 0.4900
_exptl_absorpt_correction_type multi-scan
_exptl_absorpt_process_details 'BRUKER SADABS'
_exptl_crystal_colour green
_exptl_crystal_density_diffrn 1.652
_exptl_crystal_density_method 'not measured'
_exptl_crystal_description ROD
_exptl_crystal_F_000 450
_exptl_crystal_size_max 0.640
_exptl_crystal_size_mid 0.162
_exptl_crystal_size_min 0.074
_refine_diff_density_max 0.490
_refine_diff_density_min -0.317
_refine_ls_extinction_method none
_refine_ls_goodness_of_fit_ref 1.055
_refine_ls_hydrogen_treatment refall
_refine_ls_matrix_type full
_refine_ls_number_parameters 328
_refine_ls_number_reflns 5371
_refine_ls_number_restraints 0
_refine_ls_restrained_S_all 1.055
_refine_ls_R_factor_all 0.0246
_refine_ls_R_factor_gt 0.0222
_refine_ls_shift/su_max 0.001
_refine_ls_shift/su_mean 0.000
_refine_ls_structure_factor_coef Fsqd
_refine_ls_weighting_details 'w=1/[\s^2^(Fo^2^)+(0.0266P)^2^+0.4793P] where P=(Fo^2^+2Fc^2^)/3'
_refine_ls_weighting_scheme calc
_refine_ls_wR_factor_gt 0.0588
_refine_ls_wR_factor_ref 0.0605
_reflns_number_gt 5078
_reflns_number_total 5371
_reflns_threshold_expression 'I > 2\s(I)'
_cod_data_source_file d2cc01515c2.cif
_cod_data_source_block SND59
_cod_depositor_comments
;
The following automatic conversions were performed:

data item '_exptl_absorpt_correction_type' value 'MULTI SCAN' was
changed to 'multi-scan' in accordance with the
/home/data/users/saulius/crontab/automatic-downloads/rss-feeds/RSC/lib/dictionaries/cif_core.dic
dictionary named 'cif_core.dic' version 2.4.2 last updated on
2011-04-26.

Automatic conversion script
Id: cif_fix_values 7556 2019-12-06 15:28:31Z antanas 
;
_cod_database_code 7130426

loop_
_space_group_symop_operation_xyz
'x, y, z'
'-x, -y, -z'

loop_
_atom_site_type_symbol
_atom_site_label
_atom_site_fract_x
_atom_site_fract_y
_atom_site_fract_z
_atom_site_U_iso_or_equiv
_atom_site_adp_type
_atom_site_calc_flag
_atom_site_refinement_flags_adp
_atom_site_refinement_flags_occupancy
_atom_site_refinement_flags_posn
_atom_site_occupancy
_atom_site_disorder_assembly
_atom_site_disorder_group
Cu Cu1 0.12887(2) 0.33843(2) 0.79785(2) 0.01260(4) Uani d . . . 1 . .
O O1 0.17372(14) 0.47546(11) 0.71817(5) 0.01617(16) Uani d . . . 1 . .
O O2 0.25920(13) 0.03331(10) 0.49982(5) 0.01385(15) Uani d . . . 1 . .
O O3 0.29156(14) -0.18151(11) 0.40214(5) 0.01729(16) Uani d . . . 1 . .
O O4 0.08418(14) 0.54654(11) 0.87595(5) 0.01644(16) Uani d . . . 1 . .
O O5 0.53349(14) 0.50231(11) 0.85342(6) 0.02182(18) Uani d . . . 1 . .
O O6 0.75483(14) 0.72996(12) 0.86241(6) 0.02358(19) Uani d . . . 1 . .
O O7 0.43943(14) 0.75790(12) 0.88499(6) 0.02352(19) Uani d . . . 1 . .
O O8 -0.22738(14) 0.27586(12) 0.76424(6) 0.01806(16) Uani d . . . 1 . .
N N1 0.21569(15) 0.13734(12) 0.73257(6) 0.01430(17) Uani d . . . 1 . .
N N2 0.11514(15) 0.19061(13) 0.88395(6) 0.01497(18) Uani d . . . 1 . .
N N3 0.57596(15) 0.66283(13) 0.86661(6) 0.01593(18) Uani d . . . 1 . .
C C1 0.20210(17) 0.42131(14) 0.64466(6) 0.01336(19) Uani d . . . 1 . .
C C2 0.21456(18) 0.54375(14) 0.59345(7) 0.0152(2) Uani d . . . 1 . .
C C3 0.24006(18) 0.49765(15) 0.51454(7) 0.0149(2) Uani d . . . 1 . .
C C4 0.25449(17) 0.32386(14) 0.47937(6) 0.01322(19) Uani d . . . 1 . .
C C5 0.27755(17) 0.26572(15) 0.39646(7) 0.01432(19) Uani d . . . 1 . .
C C6 0.29067(18) 0.09544(15) 0.36963(7) 0.0160(2) Uani d . . . 1 . .
C C7 0.28143(17) -0.02731(15) 0.42072(6) 0.01404(19) Uani d . . . 1 . .
C C8 0.24625(16) 0.20424(14) 0.52887(6) 0.01220(18) Uani d . . . 1 . .
C C9 0.22438(16) 0.24692(14) 0.61101(6) 0.01210(18) Uani d . . . 1 . .
C C10 0.23788(17) 0.11586(14) 0.65776(7) 0.01338(19) Uani d . . . 1 . .
C C11 0.2463(2) -0.00235(16) 0.77530(7) 0.0198(2) Uani d . . . 1 . .
C C12 0.0987(2) 0.01014(15) 0.83978(7) 0.0171(2) Uani d . . . 1 . .
C C13 0.3052(2) 0.23243(18) 0.93847(8) 0.0244(3) Uani d . . . 1 . .
C C14 -0.0633(2) 0.20952(19) 0.93150(8) 0.0247(3) Uani d . . . 1 . .
C C15 0.2847(2) 0.38897(16) 0.34056(7) 0.0183(2) Uani d . . . 1 . .
H H2 0.248(3) 0.581(2) 0.4836(11) 0.023(4) Uiso d . . . 1 . .
H H4 0.204(3) 0.662(2) 0.6138(11) 0.028(4) Uiso d . . . 1 . .
H H4C 0.189(3) 0.619(3) 0.8775(12) 0.041(6) Uiso d . . . 1 . .
H H4D -0.020(3) 0.590(3) 0.8664(12) 0.037(5) Uiso d . . . 1 . .
H H6 0.306(2) 0.052(2) 0.3143(10) 0.019(4) Uiso d . . . 1 . .
H H8C -0.290(3) 0.347(3) 0.7850(12) 0.032(5) Uiso d . . . 1 . .
H H8D -0.249(3) 0.263(2) 0.7182(12) 0.029(5) Uiso d . . . 1 . .
H H10 0.267(2) 0.009(2) 0.6323(10) 0.019(4) Uiso d . . . 1 . .
H H11A 0.394(3) 0.014(2) 0.7987(11) 0.025(4) Uiso d . . . 1 . .
H H11B 0.224(3) -0.108(2) 0.7415(11) 0.030(5) Uiso d . . . 1 . .
H H12A -0.042(3) -0.022(2) 0.8157(10) 0.019(4) Uiso d . . . 1 . .
H H12B 0.126(3) -0.063(2) 0.8766(10) 0.019(4) Uiso d . . . 1 . .
H H13A 0.306(3) 0.154(2) 0.9751(11) 0.028(4) Uiso d . . . 1 . .
H H13B 0.307(3) 0.349(2) 0.9653(11) 0.029(5) Uiso d . . . 1 . .
H H13C 0.421(3) 0.219(2) 0.9091(11) 0.028(5) Uiso d . . . 1 . .
H H14A -0.187(3) 0.178(2) 0.8957(12) 0.032(5) Uiso d . . . 1 . .
H H14B -0.058(3) 0.323(3) 0.9599(12) 0.035(5) Uiso d . . . 1 . .
H H14C -0.066(3) 0.130(2) 0.9667(10) 0.022(4) Uiso d . . . 1 . .
H H15A 0.153(3) 0.412(3) 0.3280(12) 0.038(5) Uiso d . . . 1 . .
H H15B 0.372(3) 0.495(2) 0.3632(11) 0.028(4) Uiso d . . . 1 . .
H H15C 0.339(4) 0.341(3) 0.2943(14) 0.053(6) Uiso d . . . 1 . .

loop_
_atom_site_aniso_label
_atom_site_aniso_U_11
_atom_site_aniso_U_22
_atom_site_aniso_U_33
_atom_site_aniso_U_12
_atom_site_aniso_U_13
_atom_site_aniso_U_23
Cu1 0.01779(7) 0.01163(7) 0.00909(6) 0.00351(5) 0.00295(5) 0.00221(5)
O1 0.0254(4) 0.0130(4) 0.0107(4) 0.0037(3) 0.0040(3) 0.0021(3)
O2 0.0197(4) 0.0121(3) 0.0101(3) 0.0039(3) 0.0027(3) 0.0015(3)
O3 0.0230(4) 0.0148(4) 0.0138(4) 0.0043(3) 0.0022(3) 0.0008(3)
O4 0.0196(4) 0.0145(4) 0.0146(4) 0.0030(3) 0.0030(3) 0.0003(3)
O5 0.0231(4) 0.0145(4) 0.0283(5) 0.0038(3) 0.0068(4) 0.0030(3)
O6 0.0187(4) 0.0234(4) 0.0291(5) 0.0003(3) 0.0065(4) 0.0060(4)
O7 0.0180(4) 0.0178(4) 0.0334(5) 0.0064(3) -0.0013(4) 0.0004(4)
O8 0.0212(4) 0.0187(4) 0.0139(4) 0.0058(3) 0.0012(3) 0.0002(3)
N1 0.0194(4) 0.0134(4) 0.0117(4) 0.0048(3) 0.0032(3) 0.0044(3)
N2 0.0196(4) 0.0148(4) 0.0113(4) 0.0034(3) 0.0034(3) 0.0031(3)
N3 0.0180(4) 0.0169(4) 0.0131(4) 0.0036(3) 0.0005(3) 0.0029(3)
C1 0.0150(5) 0.0135(5) 0.0116(5) 0.0018(4) 0.0018(4) 0.0024(4)
C2 0.0212(5) 0.0111(4) 0.0137(5) 0.0026(4) 0.0023(4) 0.0028(4)
C3 0.0186(5) 0.0137(5) 0.0133(5) 0.0019(4) 0.0022(4) 0.0049(4)
C4 0.0150(4) 0.0143(5) 0.0109(4) 0.0025(4) 0.0021(4) 0.0033(4)
C5 0.0152(5) 0.0175(5) 0.0113(5) 0.0031(4) 0.0018(4) 0.0045(4)
C6 0.0199(5) 0.0181(5) 0.0103(5) 0.0037(4) 0.0030(4) 0.0026(4)
C7 0.0141(4) 0.0172(5) 0.0105(4) 0.0032(4) 0.0016(4) 0.0008(4)
C8 0.0132(4) 0.0118(4) 0.0117(4) 0.0025(4) 0.0017(3) 0.0019(4)
C9 0.0143(4) 0.0125(4) 0.0100(4) 0.0023(4) 0.0023(3) 0.0028(4)
C10 0.0162(5) 0.0121(5) 0.0124(5) 0.0034(4) 0.0027(4) 0.0025(4)
C11 0.0323(6) 0.0163(5) 0.0145(5) 0.0102(5) 0.0074(5) 0.0067(4)
C12 0.0254(6) 0.0136(5) 0.0133(5) 0.0021(4) 0.0043(4) 0.0045(4)
C13 0.0304(7) 0.0247(6) 0.0172(6) -0.0014(5) -0.0056(5) 0.0068(5)
C14 0.0326(7) 0.0271(6) 0.0204(6) 0.0113(5) 0.0155(5) 0.0111(5)
C15 0.0245(6) 0.0198(5) 0.0133(5) 0.0061(4) 0.0043(4) 0.0069(4)

loop_
_atom_type_symbol
_atom_type_description
_atom_type_scat_dispersion_real
_atom_type_scat_dispersion_imag
_atom_type_scat_source
C C 0.0033 0.0016 'International Tables Vol C Tables 4.2.6.8 and 6.1.1.4'
H H 0.0000 0.0000 'International Tables Vol C Tables 4.2.6.8 and 6.1.1.4'
Cu Cu 0.3201 1.2651 'International Tables Vol C Tables 4.2.6.8 and 6.1.1.4'
N N 0.0061 0.0033 'International Tables Vol C Tables 4.2.6.8 and 6.1.1.4'
O O 0.0106 0.0060 'International Tables Vol C Tables 4.2.6.8 and 6.1.1.4'

loop_
_geom_angle_atom_site_label_1
_geom_angle_atom_site_label_2
_geom_angle_atom_site_label_3
_geom_angle_site_symmetry_1
_geom_angle_site_symmetry_3
_geom_angle
_geom_angle_publ_flag
O1 Cu1 N1 . . 92.33(4) ?
O1 Cu1 O4 . . 90.78(4) ?
N1 Cu1 O4 . . 170.33(4) ?
O1 Cu1 N2 . . 173.70(4) ?
N1 Cu1 N2 . . 85.00(4) ?
O4 Cu1 N2 . . 90.96(4) ?
O1 Cu1 O8 . . 94.56(4) ?
N1 Cu1 O8 . . 98.70(4) ?
O4 Cu1 O8 . . 90.17(4) ?
N2 Cu1 O8 . . 91.49(4) ?
C1 O1 Cu1 . . 127.22(7) ?
C8 O2 C7 . . 121.87(9) ?
Cu1 O4 H4C . . 106.2(14) ?
Cu1 O4 H4D . . 115.6(14) ?
H4C O4 H4D . . 110.(2) ?
Cu1 O8 H8C . . 113.3(15) ?
Cu1 O8 H8D . . 108.9(14) ?
H8C O8 H8D . . 110.0(19) ?
C10 N1 C11 . . 119.83(10) ?
C10 N1 Cu1 . . 126.44(8) ?
C11 N1 Cu1 . . 113.65(7) ?
C14 N2 C13 . . 108.54(11) ?
C14 N2 C12 . . 108.78(10) ?
C13 N2 C12 . . 110.35(10) ?
C14 N2 Cu1 . . 114.33(8) ?
C13 N2 Cu1 . . 110.08(8) ?
C12 N2 Cu1 . . 104.70(7) ?
O6 N3 O5 . . 120.48(10) ?
O6 N3 O7 . . 119.39(10) ?
O5 N3 O7 . . 120.12(10) ?
O1 C1 C9 . . 124.38(10) ?
O1 C1 C2 . . 118.19(10) ?
C9 C1 C2 . . 117.42(10) ?
C3 C2 C1 . . 122.27(10) ?
C3 C2 H4 . . 117.6(11) ?
C1 C2 H4 . . 120.1(11) ?
C2 C3 C4 . . 121.12(10) ?
C2 C3 H2 . . 119.6(11) ?
C4 C3 H2 . . 119.3(11) ?
C8 C4 C3 . . 117.11(10) ?
C8 C4 C5 . . 118.82(10) ?
C3 C4 C5 . . 124.07(10) ?
C6 C5 C4 . . 118.70(10) ?
C6 C5 C15 . . 120.41(10) ?
C4 C5 C15 . . 120.89(10) ?
C5 C6 C7 . . 122.30(10) ?
C5 C6 H6 . . 120.9(10) ?
C7 C6 H6 . . 116.8(10) ?
O3 C7 O2 . . 115.75(10) ?
O3 C7 C6 . . 126.93(10) ?
O2 C7 C6 . . 117.32(10) ?
O2 C8 C4 . . 120.99(10) ?
O2 C8 C9 . . 115.40(9) ?
C4 C8 C9 . . 123.61(10) ?
C8 C9 C1 . . 118.39(10) ?
C8 C9 C10 . . 118.69(10) ?
C1 C9 C10 . . 122.81(10) ?
N1 C10 C9 . . 124.62(10) ?
N1 C10 H10 . . 118.1(10) ?
C9 C10 H10 . . 117.3(10) ?
N1 C11 C12 . . 106.71(9) ?
N1 C11 H11A . . 108.8(10) ?
C12 C11 H11A . . 111.3(10) ?
N1 C11 H11B . . 111.0(12) ?
C12 C11 H11B . . 111.8(12) ?
H11A C11 H11B . . 107.3(15) ?
N2 C12 C11 . . 109.82(10) ?
N2 C12 H12A . . 107.5(10) ?
C11 C12 H12A . . 109.6(10) ?
N2 C12 H12B . . 108.5(10) ?
C11 C12 H12B . . 112.2(10) ?
H12A C12 H12B . . 109.1(14) ?
N2 C13 H13A . . 110.2(11) ?
N2 C13 H13B . . 106.6(11) ?
H13A C13 H13B . . 111.6(15) ?
N2 C13 H13C . . 109.7(11) ?
H13A C13 H13C . . 107.5(15) ?
H13B C13 H13C . . 111.2(16) ?
N2 C14 H14A . . 108.2(11) ?
N2 C14 H14B . . 110.8(12) ?
H14A C14 H14B . . 110.5(16) ?
N2 C14 H14C . . 109.4(10) ?
H14A C14 H14C . . 107.1(15) ?
H14B C14 H14C . . 110.6(16) ?
C5 C15 H15A . . 109.3(13) ?
C5 C15 H15B . . 111.5(11) ?
H15A C15 H15B . . 110.0(16) ?
C5 C15 H15C . . 110.1(14) ?
H15A C15 H15C . . 109.0(19) ?
H15B C15 H15C . . 106.8(18) ?

loop_
_geom_bond_atom_site_label_1
_geom_bond_atom_site_label_2
_geom_bond_site_symmetry_2
_geom_bond_distance
_geom_bond_publ_flag
Cu1 O1 . 1.9202(8) ?
Cu1 N1 . 1.9386(10) ?
Cu1 O4 . 1.9906(9) ?
Cu1 N2 . 2.0540(10) ?
Cu1 O8 . 2.3506(9) ?
O1 C1 . 1.2915(13) ?
O2 C8 . 1.3715(13) ?
O2 C7 . 1.3805(13) ?
O3 C7 . 1.2179(14) ?
O4 H4C . 0.84(2) ?
O4 H4D . 0.82(2) ?
O5 N3 . 1.2505(13) ?
O6 N3 . 1.2497(13) ?
O7 N3 . 1.2531(13) ?
O8 H8C . 0.78(2) ?
O8 H8D . 0.78(2) ?
N1 C10 . 1.2872(14) ?
N1 C11 . 1.4636(15) ?
N2 C14 . 1.4790(16) ?
N2 C13 . 1.4801(17) ?
N2 C12 . 1.4828(15) ?
C1 C9 . 1.4265(15) ?
C1 C2 . 1.4277(15) ?
C2 C3 . 1.3660(15) ?
C2 H4 . 0.952(18) ?
C3 C4 . 1.4173(15) ?
C3 H2 . 0.920(18) ?
C4 C8 . 1.3876(15) ?
C4 C5 . 1.4395(15) ?
C5 C6 . 1.3603(16) ?
C5 C15 . 1.4932(16) ?
C6 C7 . 1.4275(16) ?
C6 H6 . 0.967(17) ?
C8 C9 . 1.4122(14) ?
C9 C10 . 1.4348(15) ?
C10 H10 . 0.925(17) ?
C11 C12 . 1.5180(17) ?
C11 H11A . 1.009(18) ?
C11 H11B . 0.918(19) ?
C12 H12A . 0.978(17) ?
C12 H12B . 0.953(17) ?
C13 H13A . 0.963(19) ?
C13 H13B . 0.952(19) ?
C13 H13C . 0.945(19) ?
C14 H14A . 0.97(2) ?
C14 H14B . 0.94(2) ?
C14 H14C . 0.951(17) ?
C15 H15A . 0.92(2) ?
C15 H15B . 0.971(19) ?
C15 H15C . 0.93(2) ?
